data_4122547
loop_
_publ_author_name
'Bagchi, Vivek'
'Paraskevopoulou, Patrina'
'Das, Purak'
'Chi, Lingyu'
'Wang, Qiuwen'
'Choudhury, Amitava'
'Mathieson, Jennifer S.'
'Cronin, Leroy'
'Pardue, Daniel B.'
'Cundari, Thomas R.'
'Mitrikas, George'
'Sanakis, Yiannis'
'Stavropoulos, Pericles'

_publ_section_title
;
 A Versatile Tripodal Cu(I) Reagent for C-N Bond Construction via
 Nitrene-Transfer Chemistry: Catalytic Perspectives and Mechanistic
 Insights on C-H Aminations/Amidinations and Olefin Aziridinations.
;
_journal_issue 32
_journal_name_full 'Journal of the American Chemical Society'
_journal_page_first 11362
_journal_page_last 11381
_journal_paper_doi 10.1021/ja503869j
_journal_volume 136
_journal_year 2014
_chemical_absolute_configuration unk
_chemical_formula_moiety 'C22 H23 N O4 S2'
_chemical_formula_sum 'C22 H23 N O4 S2'
_chemical_formula_weight 429.53
_chemical_name_systematic
;
 ?
;
_space_group_IT_number 19
_symmetry_cell_setting orthorhombic
_symmetry_space_group_name_Hall 'P 2ac 2ab'
_symmetry_space_group_name_H-M 'P 21 21 21'
_atom_sites_solution_hydrogens geom
_atom_sites_solution_primary direct
_atom_sites_solution_secondary difmap
_audit_creation_method SHELXL-97
_cell_angle_alpha 90.00
_cell_angle_beta 90.00
_cell_angle_gamma 90.00
_cell_formula_units_Z 4
_cell_length_a 9.450(4)
_cell_length_b 13.149(5)
_cell_length_c 16.973(7)
_cell_measurement_reflns_used 982
_cell_measurement_temperature 293(2)
_cell_measurement_theta_max 24.41
_cell_measurement_theta_min 2.65
_cell_volume 2109.0(15)
_computing_cell_refinement 'Bruker SAINT V7.60A (Bruker, 2008)'
_computing_data_collection 'Bruker SMART V5.631 (Bruker, 2002)'
_computing_data_reduction 'Bruker SAINT V7.60A (Bruker, 2008)'
_computing_molecular_graphics 'SHELXTL (Sheldrick, 2008)'
_computing_publication_material 'SHELXTL (Sheldrick, 2008)'
_computing_structure_refinement 'SHELXL-97 (Sheldrick, 2008)'
_computing_structure_solution 'SHELXS-97 (Sheldrick, 2008)'
_diffrn_ambient_temperature 293(2)
_diffrn_measured_fraction_theta_full 0.997
_diffrn_measured_fraction_theta_max 0.997
_diffrn_measurement_device_type 'Bruker APEX-II CCD'
_diffrn_measurement_method 'w scans'
_diffrn_radiation_monochromator graphite
_diffrn_radiation_source 'fine-focus sealed tube'
_diffrn_radiation_type MoK\a
_diffrn_radiation_wavelength 0.71073
_diffrn_reflns_av_R_equivalents 0.1037
_diffrn_reflns_av_sigmaI/netI 0.0770
_diffrn_reflns_limit_h_max 11
_diffrn_reflns_limit_h_min -11
_diffrn_reflns_limit_k_max 16
_diffrn_reflns_limit_k_min -16
_diffrn_reflns_limit_l_max 20
_diffrn_reflns_limit_l_min -20
_diffrn_reflns_number 21053
_diffrn_reflns_theta_full 25.74
_diffrn_reflns_theta_max 25.74
_diffrn_reflns_theta_min 1.96
_diffrn_standards_number 0
_exptl_absorpt_coefficient_mu 0.281
_exptl_absorpt_correction_T_max 0.9779
_exptl_absorpt_correction_T_min 0.9512
_exptl_absorpt_correction_type multi-scan
_exptl_absorpt_process_details '(SADABS; Bruker, 2008)'
_exptl_crystal_colour colorless
_exptl_crystal_density_diffrn 1.353
_exptl_crystal_density_method 'not measured'
_exptl_crystal_description diamond-shape
_exptl_crystal_F_000 904
_exptl_crystal_size_max 0.18
_exptl_crystal_size_mid 0.10
_exptl_crystal_size_min 0.08
_refine_diff_density_max 0.298
_refine_diff_density_min -0.249
_refine_diff_density_rms 0.064
_refine_ls_abs_structure_details 'Flack H D (1983),1718 Acta Cryst. A39, 876-881'
_refine_ls_abs_structure_Flack 0.40(12)
_refine_ls_extinction_method none
_refine_ls_goodness_of_fit_ref 1.059
_refine_ls_hydrogen_treatment mixed
_refine_ls_matrix_type full
_refine_ls_number_parameters 262
_refine_ls_number_reflns 4009
_refine_ls_number_restraints 0
_refine_ls_restrained_S_all 1.059
_refine_ls_R_factor_all 0.0949
_refine_ls_R_factor_gt 0.0618
_refine_ls_shift/su_max 0.000
_refine_ls_shift/su_mean 0.000
_refine_ls_structure_factor_coef Fsqd
_refine_ls_weighting_details 'calc w=1/[\s^2^(Fo^2^)+(0.0549P)^2^+0.2165P] where P=(Fo^2^+2Fc^2^)/3'
_refine_ls_weighting_scheme calc
_refine_ls_wR_factor_gt 0.1223
_refine_ls_wR_factor_ref 0.1361
_reflns_number_gt 2845
_reflns_number_total 4009
_reflns_threshold_expression >2sigma(I)
_cod_data_source_file Ethylbenzene_N(Ts)2.cif
_cod_data_source_block try
_cod_depositor_comments
;
The following automatic conversions were performed:
'__cell_measurement_theta_min' tag replaced with
'_cell_measurement_theta_min'.

Automatic conversion script
Id: cif_correct_tags 1440 2010-10-19 06:21:57Z saulius 

The following automatic conversions were performed:

'_symmetry_cell_setting' value 'Orthorhombic' changed to
'orthorhombic' according to
/usr/data/users/saulius/crontab/automatic-downloads/current/ACS/lib/dictionaries/cif_core.dic
dictionary named 'cif_core.dic' version 2.4.2 from 2011-04-26.

Automatic conversion script
Id: cif_fix_values 2281 2013-09-26 08:29:07Z andrius 
;
_cod_original_cell_volume 2109.2(15)
_cod_original_sg_symbol_H-M P2(1)2(1)2(1)
_cod_database_code 4122547

loop_
_symmetry_equiv_pos_as_xyz
'x, y, z'
'-x+1/2, -y, z+1/2'
'x+1/2, -y+1/2, -z'
'-x, y+1/2, -z+1/2'

loop_
_atom_site_label
_atom_site_type_symbol
_atom_site_fract_x
_atom_site_fract_y
_atom_site_fract_z
_atom_site_U_iso_or_equiv
_atom_site_adp_type
_atom_site_occupancy
_atom_site_symmetry_multiplicity
_atom_site_calc_flag
_atom_site_refinement_flags
C1 C -0.4759(6) 0.8452(5) 0.0357(3) 0.088(2) Uani 1 1 d .
H1A H -0.4804 0.7800 0.0104 0.131 Uiso 1 1 calc R
H1B H -0.4440 0.8953 -0.0014 0.131 Uiso 1 1 calc R
H1C H -0.5681 0.8635 0.0547 0.131 Uiso 1 1 calc R
C2 C -0.3744(5) 0.8403(4) 0.1036(3) 0.0523(13) Uani 1 1 d .
C3 C -0.3475(5) 0.9234(4) 0.1498(3) 0.0524(12) Uani 1 1 d .
H3 H -0.3939 0.9841 0.1386 0.063 Uiso 1 1 calc R
C4 C -0.2556(5) 0.9206(3) 0.2114(2) 0.0429(11) Uani 1 1 d .
H4 H -0.2375 0.9791 0.2405 0.051 Uiso 1 1 calc R
C5 C -0.1890(4) 0.8298(3) 0.2304(2) 0.0397(10) Uani 1 1 d .
C6 C -0.2121(5) 0.7447(3) 0.1848(3) 0.0540(13) Uani 1 1 d .
H6 H -0.1665 0.6839 0.1965 0.065 Uiso 1 1 calc R
C7 C -0.3032(6) 0.7506(4) 0.1219(3) 0.0597(14) Uani 1 1 d .
H7 H -0.3177 0.6934 0.0908 0.072 Uiso 1 1 calc R
C8 C 0.5403(6) 1.0121(5) 0.5446(3) 0.0756(18) Uani 1 1 d .
H8A H 0.4815 1.0245 0.5897 0.113 Uiso 1 1 calc R
H8B H 0.5989 1.0704 0.5350 0.113 Uiso 1 1 calc R
H8C H 0.5990 0.9538 0.5543 0.113 Uiso 1 1 calc R
C9 C 0.4487(5) 0.9925(4) 0.4739(3) 0.0491(12) Uani 1 1 d .
C10 C 0.3011(5) 0.9942(3) 0.4800(3) 0.0500(12) Uani 1 1 d .
H10 H 0.2591 1.0069 0.5286 0.060 Uiso 1 1 calc R
C11 C 0.2185(5) 0.9776(3) 0.4160(3) 0.0482(12) Uani 1 1 d .
H11 H 0.1207 0.9810 0.4210 0.058 Uiso 1 1 calc R
C12 C 0.2767(5) 0.9559(3) 0.3439(3) 0.0386(11) Uani 1 1 d .
C13 C 0.4231(5) 0.9521(3) 0.3361(3) 0.0491(12) Uani 1 1 d .
H13 H 0.4644 0.9371 0.2878 0.059 Uiso 1 1 calc R
C14 C 0.5062(6) 0.9713(4) 0.4017(3) 0.0575(14) Uani 1 1 d .
H14 H 0.6041 0.9697 0.3966 0.069 Uiso 1 1 calc R
C15 C 0.1564(5) 0.7202(3) 0.2620(3) 0.0458(11) Uani 1 1 d .
H15 H 0.0894 0.6687 0.2806 0.055 Uiso 1 1 calc R
C16 C 0.2888(4) 0.7084(3) 0.3135(3) 0.0401(11) Uani 1 1 d .
C17 C 0.4218(5) 0.6893(4) 0.2837(3) 0.0561(13) Uani 1 1 d .
H17 H 0.4350 0.6860 0.2295 0.067 Uiso 1 1 calc R
C18 C 0.5362(5) 0.6751(4) 0.3336(4) 0.0711(16) Uani 1 1 d .
H18 H 0.6246 0.6602 0.3125 0.085 Uiso 1 1 calc R
C19 C 0.5209(7) 0.6827(4) 0.4126(4) 0.0770(18) Uani 1 1 d .
H19 H 0.5985 0.6755 0.4458 0.092 Uiso 1 1 calc R
C20 C 0.3883(7) 0.7012(4) 0.4428(3) 0.0719(17) Uani 1 1 d .
H20 H 0.3762 0.7063 0.4971 0.086 Uiso 1 1 calc R
C21 C 0.2725(6) 0.7125(3) 0.3933(3) 0.0529(13) Uani 1 1 d .
H21 H 0.1831 0.7229 0.4147 0.063 Uiso 1 1 calc R
C22 C 0.1756(6) 0.7007(4) 0.1748(3) 0.0644(14) Uani 1 1 d .
H22A H 0.0865 0.7090 0.1484 0.097 Uiso 1 1 calc R
H22B H 0.2094 0.6326 0.1670 0.097 Uiso 1 1 calc R
H22C H 0.2429 0.7481 0.1538 0.097 Uiso 1 1 calc R
O1 O 0.2638(3) 0.9125(3) 0.19575(17) 0.0585(9) Uani 1 1 d .
O2 O 0.0667(3) 1.0086(2) 0.25444(19) 0.0558(9) Uani 1 1 d .
O3 O -0.1004(3) 0.9085(2) 0.36177(17) 0.0554(9) Uani 1 1 d .
O4 O -0.0981(3) 0.7225(2) 0.34697(19) 0.0539(9) Uani 1 1 d .
S1 S 0.17289(13) 0.93181(8) 0.26005(6) 0.0426(3) Uani 1 1 d .
S2 S -0.07947(12) 0.82119(9) 0.31321(6) 0.0430(3) Uani 1 1 d .
N1 N 0.0868(3) 0.8226(2) 0.27815(18) 0.0384(8) Uani 1 1 d .

loop_
_atom_site_aniso_label
_atom_site_aniso_U_11
_atom_site_aniso_U_22
_atom_site_aniso_U_33
_atom_site_aniso_U_23
_atom_site_aniso_U_13
_atom_site_aniso_U_12
C1 0.076(4) 0.123(6) 0.064(4) -0.002(4) -0.026(3) 0.026(4)
C2 0.046(3) 0.071(4) 0.040(3) 0.003(3) 0.002(2) 0.012(3)
C3 0.054(3) 0.051(3) 0.052(3) 0.002(2) 0.003(3) 0.018(3)
C4 0.040(2) 0.041(3) 0.048(3) -0.002(2) -0.002(2) 0.010(2)
C5 0.037(2) 0.035(2) 0.047(2) -0.001(2) -0.003(2) -0.003(2)
C6 0.051(3) 0.041(3) 0.070(3) 0.000(3) -0.021(3) 0.006(2)
C7 0.069(4) 0.051(3) 0.059(3) -0.016(2) -0.019(3) 0.002(3)
C8 0.067(4) 0.087(5) 0.073(4) -0.006(3) -0.029(3) -0.006(3)
C9 0.046(3) 0.047(3) 0.055(3) -0.003(2) -0.009(3) -0.006(2)
C10 0.053(3) 0.051(3) 0.046(3) -0.006(2) -0.007(2) 0.000(2)
C11 0.045(3) 0.048(3) 0.051(3) -0.011(2) 0.002(2) -0.003(2)
C12 0.036(3) 0.032(2) 0.048(3) 0.003(2) 0.004(2) -0.0050(18)
C13 0.051(3) 0.053(3) 0.043(3) -0.009(2) 0.003(2) -0.013(2)
C14 0.039(3) 0.060(3) 0.073(4) -0.003(3) -0.005(3) -0.004(2)
C15 0.053(3) 0.035(2) 0.049(3) -0.008(2) -0.005(2) 0.001(2)
C16 0.042(3) 0.030(2) 0.048(3) 0.002(2) -0.006(2) -0.0005(18)
C17 0.057(3) 0.047(3) 0.064(3) 0.012(2) 0.002(3) -0.003(3)
C18 0.043(3) 0.057(3) 0.113(5) 0.009(4) -0.008(3) 0.003(3)
C19 0.066(4) 0.056(4) 0.108(5) 0.005(4) -0.041(4) 0.001(3)
C20 0.098(5) 0.056(4) 0.062(3) 0.002(3) -0.021(4) 0.005(3)
C21 0.065(3) 0.048(3) 0.045(3) 0.002(2) -0.013(3) 0.014(2)
C22 0.086(4) 0.054(3) 0.054(3) -0.016(2) -0.014(3) 0.007(3)
O1 0.065(2) 0.073(2) 0.0375(17) -0.0021(17) 0.0095(17) -0.0158(19)
O2 0.058(2) 0.0377(17) 0.072(2) 0.0048(17) -0.016(2) 0.0035(15)
O3 0.056(2) 0.063(2) 0.0466(18) -0.0171(16) -0.0009(16) 0.0018(18)
O4 0.053(2) 0.0507(19) 0.0580(19) 0.0254(16) -0.0013(17) -0.0112(16)
S1 0.0465(6) 0.0400(6) 0.0412(6) 0.0033(5) -0.0024(6) -0.0049(6)
S2 0.0420(7) 0.0438(6) 0.0431(6) 0.0034(6) -0.0036(5) -0.0029(6)
N1 0.040(2) 0.0301(18) 0.0455(19) -0.0012(16) -0.0059(16) -0.0002(18)

loop_
_atom_type_symbol
_atom_type_description
_atom_type_scat_dispersion_real
_atom_type_scat_dispersion_imag
_atom_type_scat_source
C C 0.0033 0.0016 'International Tables Vol C Tables 4.2.6.8 and 6.1.1.4'
H H 0.0000 0.0000 'International Tables Vol C Tables 4.2.6.8 and 6.1.1.4'
O O 0.0106 0.0060 'International Tables Vol C Tables 4.2.6.8 and 6.1.1.4'
S S 0.1246 0.1234 'International Tables Vol C Tables 4.2.6.8 and 6.1.1.4'
N N 0.0061 0.0033 'International Tables Vol C Tables 4.2.6.8 and 6.1.1.4'

loop_
_geom_angle_atom_site_label_1
_geom_angle_atom_site_label_2
_geom_angle_atom_site_label_3
_geom_angle
C2 C1 H1A 109.5
C2 C1 H1B 109.5
H1A C1 H1B 109.5
C2 C1 H1C 109.5
H1A C1 H1C 109.5
H1B C1 H1C 109.5
C3 C2 C7 117.2(4)
C3 C2 C1 121.6(5)
C7 C2 C1 121.2(5)
C4 C3 C2 122.5(4)
C4 C3 H3 118.7
C2 C3 H3 118.7
C3 C4 C5 119.5(4)
C3 C4 H4 120.3
C5 C4 H4 120.3
C6 C5 C4 119.7(4)
C6 C5 S2 119.5(3)
C4 C5 S2 120.8(3)
C7 C6 C5 119.3(4)
C7 C6 H6 120.3
C5 C6 H6 120.3
C6 C7 C2 121.7(4)
C6 C7 H7 119.2
C2 C7 H7 119.2
C9 C8 H8A 109.5
C9 C8 H8B 109.5
H8A C8 H8B 109.5
C9 C8 H8C 109.5
H8A C8 H8C 109.5
H8B C8 H8C 109.5
C14 C9 C10 117.7(4)
C14 C9 C8 121.4(5)
C10 C9 C8 120.9(5)
C11 C10 C9 120.8(5)
C11 C10 H10 119.6
C9 C10 H10 119.6
C10 C11 C12 121.2(4)
C10 C11 H11 119.4
C12 C11 H11 119.4
C11 C12 C13 119.4(4)
C11 C12 S1 122.4(4)
C13 C12 S1 118.2(3)
C14 C13 C12 118.8(4)
C14 C13 H13 120.6
C12 C13 H13 120.6
C9 C14 C13 122.1(5)
C9 C14 H14 118.9
C13 C14 H14 118.9
C22 C15 N1 112.2(4)
C22 C15 C16 116.3(4)
N1 C15 C16 109.8(3)
C22 C15 H15 105.9
N1 C15 H15 105.9
C16 C15 H15 105.9
C21 C16 C17 118.4(4)
C21 C16 C15 118.0(4)
C17 C16 C15 123.5(4)
C16 C17 C18 120.7(5)
C16 C17 H17 119.6
C18 C17 H17 119.6
C19 C18 C17 120.8(5)
C19 C18 H18 119.6
C17 C18 H18 119.6
C18 C19 C20 118.7(5)
C18 C19 H19 120.6
C20 C19 H19 120.6
C19 C20 C21 120.8(5)
C19 C20 H20 119.6
C21 C20 H20 119.6
C16 C21 C20 120.5(5)
C16 C21 H21 119.7
C20 C21 H21 119.7
C15 C22 H22A 109.5
C15 C22 H22B 109.5
H22A C22 H22B 109.5
C15 C22 H22C 109.5
H22A C22 H22C 109.5
H22B C22 H22C 109.5
O1 S1 O2 120.2(2)
O1 S1 N1 106.42(19)
O2 S1 N1 106.06(18)
O1 S1 C12 108.6(2)
O2 S1 C12 108.6(2)
N1 S1 C12 106.05(18)
O3 S2 O4 118.80(19)
O3 S2 N1 108.98(18)
O4 S2 N1 105.50(18)
O3 S2 C5 109.3(2)
O4 S2 C5 107.9(2)
N1 S2 C5 105.57(18)
C15 N1 S1 120.9(3)
C15 N1 S2 117.3(3)
S1 N1 S2 121.8(2)

loop_
_geom_bond_atom_site_label_1
_geom_bond_atom_site_label_2
_geom_bond_distance
C1 C2 1.500(6)
C1 H1A 0.9600
C1 H1B 0.9600
C1 H1C 0.9600
C2 C3 1.370(6)
C2 C7 1.392(6)
C3 C4 1.359(6)
C3 H3 0.9300
C4 C5 1.389(6)
C4 H4 0.9300
C5 C6 1.378(6)
C5 S2 1.749(4)
C6 C7 1.374(6)
C6 H6 0.9300
C7 H7 0.9300
C8 C9 1.501(6)
C8 H8A 0.9600
C8 H8B 0.9600
C8 H8C 0.9600
C9 C14 1.369(6)
C9 C10 1.399(7)
C10 C11 1.355(6)
C10 H10 0.9300
C11 C12 1.372(6)
C11 H11 0.9300
C12 C13 1.390(6)
C12 S1 1.758(5)
C13 C14 1.386(6)
C13 H13 0.9300
C14 H14 0.9300
C15 C22 1.513(6)
C15 N1 1.523(5)
C15 C16 1.534(6)
C15 H15 0.9800
C16 C21 1.364(6)
C16 C17 1.378(6)
C17 C18 1.386(7)
C17 H17 0.9300
C18 C19 1.352(7)
C18 H18 0.9300
C19 C20 1.375(8)
C19 H19 0.9300
C20 C21 1.388(7)
C20 H20 0.9300
C21 H21 0.9300
C22 H22A 0.9600
C22 H22B 0.9600
C22 H22C 0.9600
O1 S1 1.412(3)
O2 S1 1.427(3)
O3 S2 1.427(3)
O4 S2 1.430(3)
S1 N1 1.679(3)
S2 N1 1.680(4)
